data_4114842
loop_
_publ_author_name
'Juan C. Noveron'
'Myoung Soo Lah'
'Rico E. Del Sesto'
'Atta M. Arif'
'Joel S. Miller'
'Peter J. Stang'

_publ_section_title
;
 Engineering the Structure and Magnetic Properties of Crystalline Solids
 via the Metal-Directed Self-Assembly of a Versatile Molecular Building
 Unit
;
_journal_name_full 'Journal of the American Chemical Society'
_journal_page_first 6613
_journal_page_last 6625
_journal_paper_doi 10.1021/ja0200241
_journal_volume 124
_journal_year 2002
_chemical_formula_sum 'C28 H26 Cu N4 O6'
_chemical_formula_weight 578.07
_chemical_name_systematic
;
 ?
;
_space_group_IT_number 2
_symmetry_cell_setting triclinic
_symmetry_space_group_name_Hall '-P 1'
_symmetry_space_group_name_H-M 'P -1'
_atom_sites_solution_hydrogens geom
_atom_sites_solution_primary direct
_atom_sites_solution_secondary difmap
_audit_creation_method SHELXL-97
_cell_angle_alpha 76.776(2)
_cell_angle_beta 75.4011(18)
_cell_angle_gamma 83.5565(14)
_cell_formula_units_Z 1
_cell_length_a 8.0203(2)
_cell_length_b 8.7561(3)
_cell_length_c 9.8058(3)
_cell_measurement_reflns_used 1835
_cell_measurement_temperature 200(1)
_cell_measurement_theta_max 27.88
_cell_measurement_theta_min 1.02
_cell_volume 647.63(3)
_computing_cell_refinement DENZO-SMN
_computing_data_collection 'Nonius COLLECT'
_computing_data_reduction DENZO-SMN
_computing_molecular_graphics 'WinGX, Ortep3'
_computing_structure_refinement 'SHELXL-97 (Sheldrick, 1997)'
_computing_structure_solution SIR97
_diffrn_ambient_temperature 200(1)
_diffrn_measured_fraction_theta_full 0.975
_diffrn_measured_fraction_theta_max 0.975
_diffrn_measurement_device_type 'Nonius KappaCCD Diffractometer'
_diffrn_measurement_method 'Phi plus Omega scan'
_diffrn_radiation_monochromator graphite
_diffrn_radiation_source 'fine-focus sealed tube'
_diffrn_radiation_type MoK\a
_diffrn_radiation_wavelength 0.71073
_diffrn_reflns_av_R_equivalents 0.0326
_diffrn_reflns_av_sigmaI/netI 0.0871
_diffrn_reflns_limit_h_max 10
_diffrn_reflns_limit_h_min -8
_diffrn_reflns_limit_k_max 9
_diffrn_reflns_limit_k_min -11
_diffrn_reflns_limit_l_max 12
_diffrn_reflns_limit_l_min -11
_diffrn_reflns_number 4519
_diffrn_reflns_theta_full 27.89
_diffrn_reflns_theta_max 27.89
_diffrn_reflns_theta_min 3.44
_diffrn_standards_decay_% <2.0
_exptl_absorpt_coefficient_mu 0.894
_exptl_absorpt_correction_T_max 0.9319
_exptl_absorpt_correction_T_min 0.8073
_exptl_absorpt_correction_type multi-scan
_exptl_absorpt_process_details 'DENZO-SMN (Otwinowski & Minor, 1997)'
_exptl_crystal_colour purple
_exptl_crystal_density_diffrn 1.482
_exptl_crystal_description plate
_exptl_crystal_F_000 299
_exptl_crystal_size_max 0.25
_exptl_crystal_size_mid 0.25
_exptl_crystal_size_min 0.08
_refine_diff_density_max 0.317
_refine_diff_density_min -0.419
_refine_diff_density_rms 0.080
_refine_ls_extinction_method none
_refine_ls_goodness_of_fit_ref 1.046
_refine_ls_hydrogen_treatment mixed
_refine_ls_matrix_type full
_refine_ls_number_parameters 230
_refine_ls_number_reflns 3022
_refine_ls_number_restraints 0
_refine_ls_restrained_S_all 1.046
_refine_ls_R_factor_all 0.0804
_refine_ls_R_factor_gt 0.0459
_refine_ls_shift/su_max 0.000
_refine_ls_shift/su_mean 0.000
_refine_ls_structure_factor_coef Fsqd
_refine_ls_weighting_details 'calc w=1/[\s^2^(Fo^2^)+(0.0396P)^2^+0.0000P] where P=(Fo^2^+2Fc^2^)/3'
_refine_ls_weighting_scheme calc
_refine_ls_wR_factor_gt 0.0861
_refine_ls_wR_factor_ref 0.0957
_reflns_number_gt 2196
_reflns_number_total 3022
_reflns_threshold_expression >2sigma(I)
_cod_data_source_file ja0200241_04.cif
_cod_data_source_block Cu_complex4
_cod_database_code 4114842

loop_
_symmetry_equiv_pos_as_xyz
'x, y, z'
'-x, -y, -z'

loop_
_atom_site_label
_atom_site_type_symbol
_atom_site_fract_x
_atom_site_fract_y
_atom_site_fract_z
_atom_site_U_iso_or_equiv
_atom_site_adp_type
_atom_site_occupancy
_atom_site_symmetry_multiplicity
_atom_site_calc_flag
_atom_site_refinement_flags
Cu1 Cu 0.0000 0.0000 0.5000 0.02267(16) Uani 1 2 d S
O1 O 0.7802(2) 0.1504(3) -0.03043(17) 0.0482(6) Uani 1 1 d .
O2 O 0.0324(2) -0.1734(2) 0.40196(16) 0.0259(4) Uani 1 1 d .
O3 O 0.1656(2) -0.2964(2) 0.57239(16) 0.0381(5) Uani 1 1 d .
N1 N 0.2392(2) 0.0662(2) 0.39338(18) 0.0232(5) Uani 1 1 d .
N2 N 0.7459(3) 0.1936(3) 0.1947(2) 0.0280(5) Uani 1 1 d .
C1 C 0.3225(3) 0.0255(3) 0.2674(2) 0.0281(6) Uani 1 1 d .
C2 C 0.4878(3) 0.0637(3) 0.1969(3) 0.0296(6) Uani 1 1 d .
C3 C 0.5776(3) 0.1500(3) 0.2541(2) 0.0236(5) Uani 1 1 d .
C4 C 0.4918(3) 0.1935(3) 0.3839(3) 0.0265(6) Uani 1 1 d .
C5 C 0.3274(3) 0.1497(3) 0.4476(2) 0.0262(6) Uani 1 1 d .
C6 C 0.8390(3) 0.1955(3) 0.0549(2) 0.0292(6) Uani 1 1 d .
C7 C 1.0148(3) 0.2586(3) 0.0132(2) 0.0245(6) Uani 1 1 d .
C8 C 1.1130(3) 0.2500(4) -0.1243(3) 0.0364(7) Uani 1 1 d .
C9 C 1.2721(3) 0.3125(4) -0.1741(3) 0.0444(8) Uani 1 1 d .
C10 C 1.3382(4) 0.3814(4) -0.0874(3) 0.0404(7) Uani 1 1 d .
C11 C 1.2425(3) 0.3891(4) 0.0489(3) 0.0373(7) Uani 1 1 d .
C12 C 1.0825(3) 0.3281(3) 0.0992(3) 0.0313(6) Uani 1 1 d .
C13 C 0.1242(3) -0.2872(3) 0.4567(2) 0.0250(6) Uani 1 1 d .
C14 C 0.1859(5) -0.4134(4) 0.3715(4) 0.0435(8) Uani 1 1 d .
H1 H 0.257(3) -0.032(3) 0.231(2) 0.027(6) Uiso 1 1 d .
H2 H 0.535(4) 0.029(3) 0.112(3) 0.048(8) Uiso 1 1 d .
H2N H 0.789(3) 0.230(3) 0.243(2) 0.022(7) Uiso 1 1 d .
H4 H 0.545(3) 0.246(3) 0.422(2) 0.023(6) Uiso 1 1 d .
H5 H 0.271(3) 0.178(3) 0.536(2) 0.026(6) Uiso 1 1 d .
H8 H 1.066(3) 0.205(3) -0.182(3) 0.039(7) Uiso 1 1 d .
H9 H 1.335(4) 0.308(4) -0.268(3) 0.057(9) Uiso 1 1 d .
H10 H 1.441(4) 0.424(3) -0.125(3) 0.038(8) Uiso 1 1 d .
H11 H 1.282(3) 0.433(3) 0.102(3) 0.037(8) Uiso 1 1 d .
H12 H 1.018(3) 0.340(3) 0.190(3) 0.039(7) Uiso 1 1 d .
H14A H 0.094(5) -0.458(4) 0.349(3) 0.073(12) Uiso 1 1 d .
H14B H 0.252(5) -0.488(5) 0.416(4) 0.069(12) Uiso 1 1 d .
H14C H 0.250(5) -0.370(4) 0.289(4) 0.075(12) Uiso 1 1 d .

loop_
_atom_site_aniso_label
_atom_site_aniso_U_11
_atom_site_aniso_U_22
_atom_site_aniso_U_33
_atom_site_aniso_U_23
_atom_site_aniso_U_13
_atom_site_aniso_U_12
Cu1 0.0195(2) 0.0254(3) 0.0252(2) -0.01214(18) -0.00166(15) -0.00397(18)
O1 0.0435(12) 0.0802(17) 0.0259(9) -0.0173(10) 0.0022(8) -0.0348(11)
O2 0.0233(9) 0.0266(11) 0.0312(8) -0.0150(8) -0.0039(7) -0.0027(8)
O3 0.0361(10) 0.0547(14) 0.0269(9) -0.0099(9) -0.0074(7) -0.0140(10)
N1 0.0221(10) 0.0242(13) 0.0251(10) -0.0100(8) -0.0035(8) -0.0033(9)
N2 0.0264(12) 0.0381(15) 0.0218(10) -0.0104(9) -0.0027(8) -0.0103(10)
C1 0.0304(14) 0.0289(16) 0.0269(12) -0.0092(11) -0.0041(10) -0.0088(12)
C2 0.0325(15) 0.0341(17) 0.0235(12) -0.0111(11) -0.0005(10) -0.0106(12)
C3 0.0207(12) 0.0253(15) 0.0234(11) -0.0023(10) -0.0043(9) -0.0034(11)
C4 0.0245(13) 0.0272(16) 0.0329(13) -0.0138(11) -0.0081(10) -0.0035(11)
C5 0.0234(13) 0.0291(16) 0.0269(12) -0.0126(11) -0.0008(10) -0.0029(11)
C6 0.0288(14) 0.0330(17) 0.0243(12) -0.0053(11) -0.0024(10) -0.0069(12)
C7 0.0247(13) 0.0240(15) 0.0229(11) -0.0024(10) -0.0041(9) -0.0022(11)
C8 0.0309(15) 0.049(2) 0.0319(14) -0.0171(13) -0.0014(11) -0.0095(14)
C9 0.0292(15) 0.067(2) 0.0355(15) -0.0206(14) 0.0070(11) -0.0099(15)
C10 0.0217(15) 0.053(2) 0.0455(16) -0.0133(14) 0.0013(12) -0.0113(14)
C11 0.0284(15) 0.050(2) 0.0389(15) -0.0184(14) -0.0061(11) -0.0112(14)
C12 0.0277(14) 0.0402(18) 0.0250(13) -0.0083(11) -0.0008(10) -0.0069(12)
C13 0.0177(12) 0.0299(17) 0.0269(12) -0.0109(11) 0.0048(9) -0.0123(12)
C14 0.047(2) 0.035(2) 0.0465(18) -0.0177(15) 0.0014(15) -0.0002(17)

loop_
_atom_type_symbol
_atom_type_description
_atom_type_scat_dispersion_real
_atom_type_scat_dispersion_imag
_atom_type_scat_source
C C 0.0033 0.0016 'International Tables Vol C Tables 4.2.6.8 and 6.1.1.4'
H H 0.0000 0.0000 'International Tables Vol C Tables 4.2.6.8 and 6.1.1.4'
N N 0.0061 0.0033 'International Tables Vol C Tables 4.2.6.8 and 6.1.1.4'
O O 0.0106 0.0060 'International Tables Vol C Tables 4.2.6.8 and 6.1.1.4'
Cu Cu 0.3201 1.2651 'International Tables Vol C Tables 4.2.6.8 and 6.1.1.4'

loop_
_geom_angle_atom_site_label_1
_geom_angle_atom_site_label_2
_geom_angle_atom_site_label_3
_geom_angle
_geom_angle_site_symmetry_1
_geom_angle_site_symmetry_3
O2 Cu1 O2 180.0 2_556 .
O2 Cu1 N1 90.24(7) 2_556 .
O2 Cu1 N1 89.76(7) . .
O2 Cu1 N1 89.76(7) 2_556 2_556
O2 Cu1 N1 90.24(7) . 2_556
N1 Cu1 N1 180.0 . 2_556
C13 O2 Cu1 112.05(14) . .
C5 N1 C1 116.1(2) . .
C5 N1 Cu1 121.00(14) . .
C1 N1 Cu1 122.87(16) . .
C6 N2 C3 126.8(2) . .
C6 N2 H2N 116.7(18) . .
C3 N2 H2N 116.1(18) . .
N1 C1 C2 123.6(2) . .
N1 C1 H1 114.2(14) . .
C2 C1 H1 122.2(14) . .
C1 C2 C3 119.8(2) . .
C1 C2 H2 117.5(18) . .
C3 C2 H2 122.7(17) . .
N2 C3 C2 125.3(2) . .
N2 C3 C4 117.7(2) . .
C2 C3 C4 117.0(2) . .
C5 C4 C3 119.5(2) . .
C5 C4 H4 121.9(15) . .
C3 C4 H4 118.6(15) . .
N1 C5 C4 124.1(2) . .
N1 C5 H5 117.1(14) . .
C4 C5 H5 118.8(14) . .
O1 C6 N2 121.7(2) . .
O1 C6 C7 121.6(2) . .
N2 C6 C7 116.8(2) . .
C12 C7 C8 118.7(2) . .
C12 C7 C6 124.7(2) . .
C8 C7 C6 116.6(2) . .
C9 C8 C7 120.4(2) . .
C9 C8 H8 121.2(16) . .
C7 C8 H8 118.3(16) . .
C8 C9 C10 120.4(2) . .
C8 C9 H9 119.2(18) . .
C10 C9 H9 120.4(18) . .
C11 C10 C9 119.5(3) . .
C11 C10 H10 123.0(17) . .
C9 C10 H10 117.4(16) . .
C12 C11 C10 120.5(3) . .
C12 C11 H11 119.7(19) . .
C10 C11 H11 119.8(19) . .
C11 C12 C7 120.5(2) . .
C11 C12 H12 118.4(16) . .
C7 C12 H12 121.0(16) . .
O3 C13 O2 123.7(2) . .
O3 C13 C14 120.2(3) . .
O2 C13 C14 116.1(2) . .
C13 C14 H14A 113(2) . .
C13 C14 H14B 111(2) . .
H14A C14 H14B 111(3) . .
C13 C14 H14C 107(2) . .
H14A C14 H14C 106(3) . .
H14B C14 H14C 108(3) . .

loop_
_geom_bond_atom_site_label_1
_geom_bond_atom_site_label_2
_geom_bond_distance
_geom_bond_site_symmetry_2
Cu1 O2 1.9364(16) 2_556
Cu1 O2 1.9364(16) .
Cu1 N1 2.0175(18) .
Cu1 N1 2.0175(18) 2_556
O1 C6 1.213(3) .
O2 C13 1.270(3) .
O3 C13 1.244(3) .
N1 C5 1.342(3) .
N1 C1 1.353(3) .
N2 C6 1.383(3) .
N2 C3 1.387(3) .
N2 H2N 0.79(2) .
C1 C2 1.371(3) .
C1 H1 0.94(2) .
C2 C3 1.387(3) .
C2 H2 0.93(3) .
C3 C4 1.400(3) .
C4 C5 1.365(3) .
C4 H4 0.86(2) .
C5 H5 0.95(2) .
C6 C7 1.497(3) .
C7 C12 1.384(3) .
C7 C8 1.394(3) .
C8 C9 1.373(4) .
C8 H8 0.93(3) .
C9 C10 1.378(4) .
C9 H9 0.94(3) .
C10 C11 1.376(4) .
C10 H10 0.90(3) .
C11 C12 1.375(4) .
C11 H11 0.84(3) .
C12 H12 0.94(3) .
C13 C14 1.502(4) .
C14 H14A 0.97(4) .
C14 H14B 0.90(4) .
C14 H14C 0.87(4) .

loop_
_geom_hbond_atom_site_label_D
_geom_hbond_atom_site_label_H
_geom_hbond_atom_site_label_A
_geom_hbond_distance_DH
_geom_hbond_distance_HA
_geom_hbond_distance_DA
_geom_hbond_angle_DHA
_geom_hbond_site_symmetry_A
N2 H2N O3 0.79(2) 2.15(2) 2.904(3) 161(2) 2_656

loop_
_geom_torsion_atom_site_label_1
_geom_torsion_atom_site_label_2
_geom_torsion_atom_site_label_3
_geom_torsion_atom_site_label_4
_geom_torsion
_geom_torsion_site_symmetry_1
O2 Cu1 O2 C13 -133(100) 2_556
N1 Cu1 O2 C13 78.39(15) .
N1 Cu1 O2 C13 -101.61(15) 2_556
O2 Cu1 N1 C5 24.64(19) 2_556
O2 Cu1 N1 C5 -155.36(19) .
N1 Cu1 N1 C5 12(100) 2_556
O2 Cu1 N1 C1 -157.7(2) 2_556
O2 Cu1 N1 C1 22.3(2) .
N1 Cu1 N1 C1 -170(100) 2_556
C5 N1 C1 C2 0.7(4) .
Cu1 N1 C1 C2 -177.1(2) .
N1 C1 C2 C3 -0.7(4) .
C6 N2 C3 C2 17.4(4) .
C6 N2 C3 C4 -164.0(3) .
C1 C2 C3 N2 178.8(2) .
C1 C2 C3 C4 0.2(4) .
N2 C3 C4 C5 -178.5(2) .
C2 C3 C4 C5 0.2(4) .
C1 N1 C5 C4 -0.3(4) .
Cu1 N1 C5 C4 177.5(2) .
C3 C4 C5 N1 -0.1(4) .
C3 N2 C6 O1 -3.4(4) .
C3 N2 C6 C7 175.6(2) .
O1 C6 C7 C12 172.5(3) .
N2 C6 C7 C12 -6.5(4) .
O1 C6 C7 C8 -5.5(4) .
N2 C6 C7 C8 175.6(2) .
C12 C7 C8 C9 -1.4(5) .
C6 C7 C8 C9 176.6(3) .
C7 C8 C9 C10 1.5(5) .
C8 C9 C10 C11 -0.9(5) .
C9 C10 C11 C12 0.3(5) .
C10 C11 C12 C7 -0.3(5) .
C8 C7 C12 C11 0.8(4) .
C6 C7 C12 C11 -177.0(3) .
Cu1 O2 C13 O3 10.4(3) .
Cu1 O2 C13 C14 -168.37(18) .
